data_2214584
loop_
_publ_author_name
'Qiang Wang'
'Daqi Wang'

_publ_section_title Di-\m-chlorido-bis(chlorido{2-[4-(dimethylamino)benzylideneamino]pyridine-\k<i>N</i>}mercury(II))
_journal_coeditor_code CI2406
_journal_issue 8
_journal_name_full 'Acta Crystallographica Section E'
_journal_page_first m2074
_journal_page_last m2074
_journal_paper_doi 10.1107/S1600536807032047
_journal_volume 63
_journal_year 2007
_chemical_formula_iupac '[Hg2 Cl4 (C14 H15 N3)2]'
_chemical_formula_moiety 'C28 H30 Cl4 Hg2 N6'
_chemical_formula_sum 'C28 H30 Cl4 Hg2 N6'
_chemical_formula_weight 993.56
_chemical_name_systematic
;
Di-\m-Chlorido-bis({2-[4-(dimethylamino)benzylideneamino]pyridine-\k<i>N</i>}
chloridomercury(II))
;
_space_group_IT_number 2
_symmetry_cell_setting triclinic
_symmetry_space_group_name_Hall '-P 1'
_symmetry_space_group_name_H-M 'P -1'
_atom_sites_solution_hydrogens geom
_atom_sites_solution_primary direct
_atom_sites_solution_secondary difmap
_audit_creation_method SHELXL-97
_cell_angle_alpha 73.5970(10)
_cell_angle_beta 79.807(2)
_cell_angle_gamma 79.619(2)
_cell_formula_units_Z 1
_cell_length_a 8.9474(16)
_cell_length_b 9.0853(17)
_cell_length_c 10.202(2)
_cell_measurement_reflns_used 2345
_cell_measurement_temperature 298(2)
_cell_measurement_theta_max 27.938
_cell_measurement_theta_min 2.126
_cell_volume 775.5(3)
_computing_cell_refinement 'SAINT (Siemens, 1996)'
_computing_data_collection 'SMART (Siemens, 1996)'
_computing_data_reduction SAINT
_computing_molecular_graphics 'SHELXTL (Sheldrick, 1997b)'
_computing_publication_material SHELXTL
_computing_structure_refinement 'SHELXL97 (Sheldrick, 1997a)'
_computing_structure_solution 'SHELXS97 (Sheldrick, 1997a)'
_diffrn_ambient_temperature 298(2)
_diffrn_measured_fraction_theta_full 0.969
_diffrn_measured_fraction_theta_max 0.969
_diffrn_measurement_device_type 'Siemens SMART CCD area-detector'
_diffrn_measurement_method '\f and \w'
_diffrn_radiation_monochromator graphite
_diffrn_radiation_source 'fine-focus sealed tube'
_diffrn_radiation_type MoK\a
_diffrn_radiation_wavelength 0.71073
_diffrn_reflns_av_R_equivalents 0.0365
_diffrn_reflns_av_sigmaI/netI 0.0719
_diffrn_reflns_limit_h_max 7
_diffrn_reflns_limit_h_min -10
_diffrn_reflns_limit_k_max 10
_diffrn_reflns_limit_k_min -10
_diffrn_reflns_limit_l_max 8
_diffrn_reflns_limit_l_min -12
_diffrn_reflns_number 3911
_diffrn_reflns_theta_full 25.01
_diffrn_reflns_theta_max 25.01
_diffrn_reflns_theta_min 2.10
_diffrn_standards_number 0
_exptl_absorpt_coefficient_mu 10.260
_exptl_absorpt_correction_T_max 0.1682
_exptl_absorpt_correction_T_min 0.1613
_exptl_absorpt_correction_type multi-scan
_exptl_absorpt_process_details '(SADABS; Sheldrick, 1996)'
_exptl_crystal_colour red-brown
_exptl_crystal_density_diffrn 2.127
_exptl_crystal_density_method 'not measured'
_exptl_crystal_description Block
_exptl_crystal_F_000 468
_exptl_crystal_size_max 0.28
_exptl_crystal_size_mid 0.27
_exptl_crystal_size_min 0.27
_refine_diff_density_max 3.617
_refine_diff_density_min -4.389
_refine_ls_extinction_method none
_refine_ls_goodness_of_fit_ref 1.049
_refine_ls_hydrogen_treatment constr
_refine_ls_matrix_type full
_refine_ls_number_parameters 183
_refine_ls_number_reflns 2660
_refine_ls_number_restraints 0
_refine_ls_restrained_S_all 1.049
_refine_ls_R_factor_all 0.0787
_refine_ls_R_factor_gt 0.0695
_refine_ls_shift/su_max 0.001
_refine_ls_shift/su_mean 0.000
_refine_ls_structure_factor_coef Fsqd
_refine_ls_weighting_details 'calc w=1/[\s^2^(Fo^2^)+(0.095P)^2^+4.2002P] where P=(Fo^2^+2Fc^2^)/3'
_refine_ls_weighting_scheme calc
_refine_ls_wR_factor_gt 0.1963
_refine_ls_wR_factor_ref 0.2045
_reflns_number_gt 2239
_reflns_number_total 2660
_reflns_threshold_expression I>2\s(I)
_cod_data_source_file ci2406.cif
_cod_data_source_block I
_cod_depositor_comments
;
The following automatic conversions were performed:
'_symmetry_cell_setting' value 'Triclinic' changed to 'triclinic'
according to '/home/saulius/struct/CIF-dictionaries/cif_core.dic'
dictionary named 'cif_core.dic' version 2.4.1 from 2010-06-29.

Automatic conversion script
Id: cif_fix_enum 1527 2010-12-29 10:47:43Z saulius 

The following automatic conversions were performed:

'_symmetry_cell_setting' value 'Triclinic' changed to 'triclinic'
according to /home/saulius/struct/CIF-dictionaries/cif_core.dic
dictionary named 'cif_core.dic' version 2.4.1 from 2010-06-29.

Automatic conversion script
Id: cif_fix_values 1715 2011-07-08 13:25:40Z adriana 
;
_cod_database_code 2214584
_cod_database_fobs_code 2214584

loop_
_symmetry_equiv_pos_as_xyz
'x, y, z'
'-x, -y, -z'

loop_
_atom_site_type_symbol
_atom_site_label
_atom_site_fract_x
_atom_site_fract_y
_atom_site_fract_z
_atom_site_U_iso_or_equiv
_atom_site_adp_type
_atom_site_calc_flag
_atom_site_refinement_flags
_atom_site_occupancy
Hg Hg1 0.05073(6) 0.79012(6) 0.59293(5) 0.0476(3) Uani d . 1
Cl Cl1 0.2155(4) 1.0226(4) 0.4919(5) 0.0523(9) Uani d . 1
Cl Cl2 0.0013(8) 0.7687(6) 0.8306(5) 0.0838(16) Uani d . 1
N N1 0.0817(12) 0.6988(12) 0.4132(12) 0.038(2) Uani d . 1
N N2 0.2356(12) 0.5164(12) 0.5504(12) 0.040(3) Uani d . 1
N N3 0.6090(15) 0.1517(14) 1.0596(15) 0.053(3) Uani d . 1
C C1 0.1761(14) 0.5656(14) 0.4248(13) 0.033(3) Uani d . 1
C C2 0.2015(17) 0.4915(16) 0.3185(18) 0.050(4) Uani d . 1
H H2 0.2641 0.3967 0.3268 0.061 Uiso calc R 1
C C3 0.1337(19) 0.5597(19) 0.2026(19) 0.055(4) Uani d . 1
H H3 0.1528 0.5130 0.1299 0.066 Uiso calc R 1
C C4 0.0369(17) 0.6973(18) 0.1926(18) 0.050(4) Uani d . 1
H H4 -0.0126 0.7421 0.1150 0.060 Uiso calc R 1
C C5 0.0144(16) 0.7676(16) 0.2981(16) 0.045(3) Uani d . 1
H H5 -0.0473 0.8628 0.2907 0.054 Uiso calc R 1
C C6 0.3453(15) 0.4021(15) 0.5702(15) 0.042(3) Uani d . 1
H H6 0.3847 0.3553 0.4989 0.050 Uiso calc R 1
C C7 0.4084(15) 0.3450(14) 0.6964(16) 0.040(3) Uani d . 1
C C8 0.5328(15) 0.2215(15) 0.7054(16) 0.044(3) Uani d . 1
H H8 0.5696 0.1829 0.6288 0.053 Uiso calc R 1
C C9 0.5995(15) 0.1581(15) 0.8230(18) 0.047(4) Uani d . 1
H H9 0.6802 0.0774 0.8253 0.057 Uiso calc RD 1
C C10 0.5470(16) 0.2139(15) 0.9402(16) 0.043(3) Uani d . 1
C C11 0.4236(17) 0.3374(17) 0.9313(17) 0.050(4) Uani d . 1
H H11 0.3871 0.3774 1.0072 0.059 Uiso calc RD 1
C C12 0.3575(16) 0.3986(16) 0.8127(17) 0.047(3) Uani d . 1
H H12 0.2761 0.4785 0.8105 0.056 Uiso calc R 1
C C13 0.7362(17) 0.0248(18) 1.073(2) 0.061(5) Uani d . 1
H H13A 0.7170 -0.0526 1.0333 0.091 Uiso calc R 1
H H13B 0.7456 -0.0203 1.1692 0.091 Uiso calc R 1
H H13C 0.8296 0.0639 1.0265 0.091 Uiso calc R 1
C C14 0.546(2) 0.199(2) 1.184(2) 0.076(5) Uani d . 1
H H14A 0.5378 0.3096 1.1656 0.113 Uiso calc R 1
H H14B 0.6120 0.1511 1.2538 0.113 Uiso calc R 1
H H14C 0.4461 0.1677 1.2165 0.113 Uiso calc R 1

loop_
_atom_site_aniso_label
_atom_site_aniso_U_11
_atom_site_aniso_U_22
_atom_site_aniso_U_33
_atom_site_aniso_U_12
_atom_site_aniso_U_13
_atom_site_aniso_U_23
Hg1 0.0615(4) 0.0461(4) 0.0394(4) -0.0006(3) -0.0138(3) -0.0178(3)
Cl1 0.0460(18) 0.0465(18) 0.067(3) -0.0028(14) -0.0047(17) -0.0234(18)
Cl2 0.139(5) 0.088(3) 0.038(3) -0.039(3) -0.005(3) -0.026(2)
N1 0.040(5) 0.037(5) 0.042(7) -0.008(4) -0.007(5) -0.018(5)
N2 0.046(6) 0.034(5) 0.037(7) -0.003(5) -0.005(5) -0.007(5)
N3 0.061(7) 0.041(6) 0.059(9) -0.001(6) -0.024(7) -0.011(6)
C1 0.044(6) 0.033(6) 0.025(6) -0.013(5) -0.007(5) -0.003(5)
C2 0.054(8) 0.039(7) 0.064(11) -0.002(6) -0.004(8) -0.028(7)
C3 0.064(9) 0.052(8) 0.065(11) -0.017(7) -0.008(8) -0.035(8)
C4 0.051(8) 0.053(8) 0.056(10) -0.012(7) -0.019(7) -0.019(7)
C5 0.050(8) 0.044(7) 0.043(9) 0.000(6) -0.014(7) -0.015(6)
C6 0.043(7) 0.045(7) 0.034(8) -0.003(6) 0.002(6) -0.011(6)
C7 0.041(7) 0.031(6) 0.048(9) -0.003(5) -0.008(6) -0.007(6)
C8 0.038(6) 0.039(7) 0.051(9) 0.003(5) -0.005(6) -0.012(6)
C9 0.035(6) 0.030(6) 0.075(11) -0.001(5) -0.008(7) -0.011(7)
C10 0.050(7) 0.035(6) 0.050(9) -0.014(6) -0.018(7) -0.008(6)
C11 0.055(8) 0.044(7) 0.054(10) 0.001(6) -0.011(7) -0.022(7)
C12 0.042(7) 0.037(7) 0.058(10) 0.010(6) -0.018(7) -0.011(7)
C13 0.050(8) 0.049(8) 0.071(12) 0.004(7) -0.028(8) 0.010(8)
C14 0.095(14) 0.061(10) 0.067(13) 0.007(10) -0.032(11) -0.009(9)

loop_
_atom_type_symbol
_atom_type_description
_atom_type_scat_dispersion_real
_atom_type_scat_dispersion_imag
_atom_type_scat_source
C C 0.0033 0.0016 'International Tables Vol C Tables 4.2.6.8 and 6.1.1.4'
H H 0.0000 0.0000 'International Tables Vol C Tables 4.2.6.8 and 6.1.1.4'
P P 0.1023 0.0942 'International Tables Vol C Tables 4.2.6.8 and 6.1.1.4'
B B 0.0013 0.0007 'International Tables Vol C Tables 4.2.6.8 and 6.1.1.4'

loop_
_geom_angle_atom_site_label_1
_geom_angle_atom_site_label_2
_geom_angle_atom_site_label_3
_geom_angle_site_symmetry_1
_geom_angle_site_symmetry_3
_geom_angle
_geom_angle_publ_flag
N1 Hg1 Cl2 . . 153.4(3) y
N1 Hg1 Cl1 . . 99.5(3) y
Cl2 Hg1 Cl1 . . 104.57(16) y
N1 Hg1 Cl1 . 2_576 89.9(3) y
Cl2 Hg1 Cl1 . 2_576 100.32(19) y
Cl1 Hg1 Cl1 . 2_576 92.18(11) y
N1 Hg1 N2 . . 52.0(4) ?
Cl2 Hg1 N2 . . 108.4(3) ?
Cl1 Hg1 N2 . . 108.2(2) ?
Cl1 Hg1 N2 2_576 . 138.5(3) ?
Hg1 Cl1 Hg1 . 2_576 87.82(11) ?
C1 N1 C5 . . 121.5(12) ?
C1 N1 Hg1 . . 113.7(9) ?
C5 N1 Hg1 . . 124.8(9) ?
C6 N2 C1 . . 120.2(12) ?
C6 N2 Hg1 . . 156.2(11) ?
C1 N2 Hg1 . . 81.9(7) ?
C10 N3 C14 . . 122.0(13) ?
C10 N3 C13 . . 122.3(15) ?
C14 N3 C13 . . 115.5(14) ?
N1 C1 C2 . . 119.5(13) ?
N1 C1 N2 . . 112.3(11) ?
C2 C1 N2 . . 128.2(12) ?
C3 C2 C1 . . 119.3(13) ?
C3 C2 H2 . . 120.3 ?
C1 C2 H2 . . 120.3 ?
C2 C3 C4 . . 120.2(15) ?
C2 C3 H3 . . 119.9 ?
C4 C3 H3 . . 119.9 ?
C5 C4 C3 . . 119.2(15) ?
C5 C4 H4 . . 120.4 ?
C3 C4 H4 . . 120.4 ?
N1 C5 C4 . . 120.2(13) ?
N1 C5 H5 . . 119.9 ?
C4 C5 H5 . . 119.9 ?
N2 C6 C7 . . 122.8(13) ?
N2 C6 H6 . . 118.6 ?
C7 C6 H6 . . 118.6 ?
C12 C7 C6 . . 125.1(12) ?
C12 C7 C8 . . 116.9(14) ?
C6 C7 C8 . . 118.0(13) ?
C9 C8 C7 . . 122.1(14) ?
C9 C8 H8 . . 118.9 ?
C7 C8 H8 . . 118.9 ?
C8 C9 C10 . . 120.4(12) ?
C8 C9 H9 . . 119.8 ?
C10 C9 H9 . . 119.8 ?
N3 C10 C9 . . 121.9(13) ?
N3 C10 C11 . . 120.5(14) ?
C9 C10 C11 . . 117.6(14) ?
C12 C11 C10 . . 121.1(14) ?
C12 C11 H11 . . 119.5 ?
C10 C11 H11 . . 119.5 ?
C11 C12 C7 . . 121.9(12) ?
C11 C12 H12 . . 119.1 ?
C7 C12 H12 . . 119.1 ?
N3 C13 H13A . . 109.5 ?
N3 C13 H13B . . 109.5 ?
H13A C13 H13B . . 109.5 ?
N3 C13 H13C . . 109.5 ?
H13A C13 H13C . . 109.5 ?
H13B C13 H13C . . 109.5 ?
N3 C14 H14A . . 109.5 ?
N3 C14 H14B . . 109.5 ?
H14A C14 H14B . . 109.5 ?
N3 C14 H14C . . 109.5 ?
H14A C14 H14C . . 109.5 ?
H14B C14 H14C . . 109.5 ?

loop_
_geom_bond_atom_site_label_1
_geom_bond_atom_site_label_2
_geom_bond_site_symmetry_2
_geom_bond_distance
_geom_bond_publ_flag
Hg1 N1 . 2.173(12) y
Hg1 Cl2 . 2.344(5) y
Hg1 Cl1 . 2.655(4) y
Hg1 Cl1 2_576 2.785(4) y
Hg1 N2 . 2.825(10) ?
Cl1 Hg1 2_576 2.785(4) ?
N1 C1 . 1.334(16) ?
N1 C5 . 1.354(19) ?
N2 C6 . 1.291(16) ?
N2 C1 . 1.399(17) ?
N3 C10 . 1.36(2) ?
N3 C14 . 1.45(2) ?
N3 C13 . 1.462(18) ?
C1 C2 . 1.40(2) ?
C2 C3 . 1.36(2) ?
C2 H2 . 0.93 ?
C3 C4 . 1.38(2) ?
C3 H3 . 0.93 ?
C4 C5 . 1.37(2) ?
C4 H4 . 0.93 ?
C5 H5 . 0.93 ?
C6 C7 . 1.42(2) ?
C6 H6 . 0.93 ?
C7 C12 . 1.38(2) ?
C7 C8 . 1.426(17) ?
C8 C9 . 1.37(2) ?
C8 H8 . 0.93 ?
C9 C10 . 1.40(2) ?
C9 H9 . 0.93 ?
C10 C11 . 1.421(19) ?
C11 C12 . 1.37(2) ?
C11 H11 . 0.93 ?
C12 H12 . 0.93 ?
C13 H13A . 0.96 ?
C13 H13B . 0.96 ?
C13 H13C . 0.96 ?
C14 H14A . 0.96 ?
C14 H14B . 0.96 ?
C14 H14C . 0.96 ?

loop_
_geom_hbond_atom_site_label_D
_geom_hbond_atom_site_label_H
_geom_hbond_atom_site_label_A
_geom_hbond_site_symmetry_A
_geom_hbond_distance_DH
_geom_hbond_distance_HA
_geom_hbond_distance_DA
_geom_hbond_angle_DHA
C4 H4 Cl2 1_554 0.93 2.82 3.626(18) 145
C5 H5 Cl1 2_576 0.93 2.80 3.433(16) 127
C8 H8 Cl1 2_666 0.93 2.80 3.628(15) 148
